data_1519131
loop_
_publ_author_name
'Ward, Robert S.'
'Hursthouse, Michael B.'

_publ_section_title
;
 C14H22BrNO3S
;
_journal_name_full 'Crystal Structure Report Archive'
_journal_page_first 1189
_journal_year 1993
_chemical_formula_moiety 'C14 H22 Br N O3 S'
_chemical_formula_sum 'C14 H22 Br N O3 S'
_chemical_formula_weight 364.30
_space_group_IT_number 18
_symmetry_cell_setting orthorhombic
_symmetry_space_group_name_Hall 'P 2 2ab'
_symmetry_space_group_name_H-M 'P 21 21 2'
_atom_sites_solution_hydrogens geom
_atom_sites_solution_primary direct
_atom_sites_solution_secondary difmap
_cell_angle_alpha 90.00
_cell_angle_beta 90.00
_cell_angle_gamma 90.00
_cell_formula_units_Z 4
_cell_length_a 14.7756(8)
_cell_length_b 14.178(3)
_cell_length_c 7.7793(11)
_cell_measurement_temperature 150(2)
_cell_volume 1629.7(4)
_computing_cell_refinement REFINE
_computing_data_collection 'MADNES (Pflugrath & Messerschmidt, 1989)'
_computing_data_reduction 'ABSURD (Karaulov, 1992)'
_computing_publication_material SHELXL97
_computing_structure_refinement 'SHELXL97 (Sheldrick, 2008)'
_computing_structure_solution 'SIR92 (Altomare, Cascarano, Giacovazzo & Guaglitardi, 1993)'
_diffrn_ambient_temperature 150(2)
_diffrn_measured_fraction_theta_full 0.986
_diffrn_measured_fraction_theta_max 0.986
_diffrn_measurement_device_type 'Delft instruments FAST area detector'
_diffrn_measurement_method 'Intensity measurements as described by Darr, Drake, Hursthouse & Malik (1993)'
_diffrn_radiation_monochromator graphite
_diffrn_radiation_source 'rotating anode generator'
_diffrn_radiation_type MoK\a
_diffrn_radiation_wavelength 0.71069
_diffrn_reflns_av_R_equivalents 0.0495
_diffrn_reflns_av_sigmaI/netI 0.1668
_diffrn_reflns_limit_h_max 17
_diffrn_reflns_limit_h_min -12
_diffrn_reflns_limit_k_max 16
_diffrn_reflns_limit_k_min -16
_diffrn_reflns_limit_l_max 7
_diffrn_reflns_limit_l_min -9
_diffrn_reflns_number 6530
_diffrn_reflns_theta_full 25.03
_diffrn_reflns_theta_max 25.03
_diffrn_reflns_theta_min 2.96
_exptl_absorpt_coefficient_mu 2.657
_exptl_absorpt_correction_type none
_exptl_crystal_colour colourless
_exptl_crystal_density_diffrn 1.485
_exptl_crystal_density_method 'not measured'
_exptl_crystal_description fragment
_exptl_crystal_F_000 752
_exptl_crystal_size_max 0.30
_exptl_crystal_size_mid 0.16
_exptl_crystal_size_min 0.14
_refine_diff_density_max 0.558
_refine_diff_density_min -0.594
_refine_diff_density_rms 0.064
_refine_ls_abs_structure_details 'Flack H D (1983), Acta Cryst. A39, 876-881'
_refine_ls_abs_structure_Flack -0.008(16)
_refine_ls_extinction_coef 0.016(2)
_refine_ls_extinction_expression Fc^*^=kFc[1+0.001xFc^2^\l^3^/sin(2\q)]^-1/4^
_refine_ls_extinction_method SHELXL
_refine_ls_goodness_of_fit_ref 0.577
_refine_ls_hydrogen_treatment constr
_refine_ls_matrix_type full
_refine_ls_number_parameters 207
_refine_ls_number_reflns 2841
_refine_ls_number_restraints 0
_refine_ls_restrained_S_all 0.577
_refine_ls_R_factor_all 0.0621
_refine_ls_R_factor_gt 0.0453
_refine_ls_shift/su_max 0.001
_refine_ls_shift/su_mean 0.000
_refine_ls_structure_factor_coef Fsqd
_refine_ls_weighting_details 'calc w=1/[\s^2^(Fo^2^)+(0.0000P)^2^+0.0000P] where P=(Fo^2^+2Fc^2^)/3'
_refine_ls_weighting_scheme calc
_refine_ls_wR_factor_gt 0.1065
_refine_ls_wR_factor_ref 0.1268
_reflns_number_gt 1778
_reflns_number_total 2841
_reflns_threshold_expression >2\s(I)
_cod_data_source_file eCrystal-1189.cif
_cod_data_source_block s92
_cod_depositor_comments
;
Citation :
Ward, Robert S. and Hursthouse, Michael B. (1993) 
University of Southampton, Crystal Structure Report Archive. 
(doi:10.5258/ecrystals/1189)

http://ecrystals.chem.soton.ac.uk/1189/
;
_cod_original_sg_symbol_Hall P22ab
_cod_original_sg_symbol_H-M P21212
_cod_database_code 1519131

loop_
_symmetry_equiv_pos_as_xyz
'x, y, z'
'-x, -y, z'
'-x+1/2, y+1/2, -z'
'x+1/2, -y+1/2, -z'

loop_
_atom_site_label
_atom_site_type_symbol
_atom_site_fract_x
_atom_site_fract_y
_atom_site_fract_z
_atom_site_U_iso_or_equiv
_atom_site_adp_type
_atom_site_occupancy
_atom_site_symmetry_multiplicity
_atom_site_calc_flag
_atom_site_refinement_flags
_atom_site_disorder_assembly
_atom_site_disorder_group
Br Br 0.16145(6) 0.88439(7) 0.07088(12) 0.0986(4) Uani 1 1 d . . .
S S 0.35441(9) 0.93279(8) 0.44866(16) 0.0403(3) Uani 1 1 d . . .
N N 0.3727(3) 0.8678(2) 0.2709(4) 0.0346(9) Uani 1 1 d . . .
O1 O 0.3864(4) 0.8653(3) -0.0161(5) 0.0818(16) Uani 1 1 d . . .
O2 O 0.3898(3) 1.0248(2) 0.4221(5) 0.0584(10) Uani 1 1 d . . .
O3 O 0.2616(3) 0.9263(3) 0.4965(5) 0.0598(11) Uani 1 1 d . . .
C1 C 0.2756(5) 1.0287(4) -0.0613(9) 0.0682(17) Uani 1 1 d . . .
H1A H 0.2194 1.0664 -0.0698 0.08(2) Uiso 1 1 calc R . .
H1B H 0.2813 0.9907 -0.1675 0.09(2) Uiso 1 1 calc R . .
C2 C 0.2694(4) 0.9638(4) 0.0914(6) 0.0456(13) Uani 1 1 d . . .
H2 H 0.2645 1.0026 0.1984 0.058(15) Uiso 1 1 calc R . .
C3 C 0.3470(4) 0.8963(3) 0.1100(6) 0.0443(12) Uani 1 1 d . . .
C4 C 0.4271(4) 0.8651(3) 0.5832(6) 0.0445(12) Uani 1 1 d . . .
H4A H 0.4815 0.9022 0.6137 0.068(18) Uiso 1 1 calc R . .
H4B H 0.3953 0.8477 0.6906 0.08(2) Uiso 1 1 calc R . .
C5 C 0.4540(3) 0.7774(3) 0.4852(6) 0.0335(10) Uani 1 1 d . . .
C6 C 0.5499(4) 0.7401(3) 0.5123(7) 0.0509(14) Uani 1 1 d . . .
H6A H 0.5637 0.7325 0.6361 0.033(12) Uiso 1 1 calc R . .
H6B H 0.5954 0.7826 0.4599 0.033(12) Uiso 1 1 calc R . .
C7 C 0.5472(4) 0.6434(4) 0.4191(8) 0.0620(16) Uani 1 1 d . . .
H7A H 0.5640 0.5914 0.4980 0.054(16) Uiso 1 1 calc R . .
H7B H 0.5885 0.6427 0.3188 0.12(3) Uiso 1 1 calc R . .
C8 C 0.4468(4) 0.6351(3) 0.3619(7) 0.0560(15) Uani 1 1 d . . .
H8 H 0.4259 0.5690 0.3410 0.08(2) Uiso 1 1 calc R . .
C9 C 0.4335(5) 0.7021(3) 0.2083(7) 0.0581(17) Uani 1 1 d . . .
H9A H 0.4791 0.6905 0.1175 0.066(18) Uiso 1 1 calc R . .
H9B H 0.3721 0.6956 0.1584 0.049(15) Uiso 1 1 calc R . .
C10 C 0.4466(3) 0.7994(3) 0.2916(6) 0.0381(11) Uani 1 1 d . . .
H10 H 0.5046 0.8279 0.2503 0.034(12) Uiso 1 1 calc R . .
C11 C 0.3958(4) 0.6867(3) 0.5058(7) 0.0461(14) Uani 1 1 d . . .
C12 C 0.4071(5) 0.6402(5) 0.6838(8) 0.073(2) Uani 1 1 d . . .
H12A H 0.3760 0.6782 0.7707 0.10(3) Uiso 1 1 calc R . .
H12B H 0.4716 0.6361 0.7122 0.054(16) Uiso 1 1 calc R . .
H12C H 0.3809 0.5767 0.6815 0.054(16) Uiso 1 1 calc R . .
C13 C 0.2937(4) 0.6967(4) 0.4756(11) 0.076(2) Uani 1 1 d . . .
H13A H 0.2658 0.7270 0.5756 0.16(5) Uiso 1 1 calc R . .
H13B H 0.2670 0.6341 0.4587 0.080(19) Uiso 1 1 calc R . .
H13C H 0.2832 0.7354 0.3731 0.060(17) Uiso 1 1 calc R . .
C14 C 0.3564(7) 1.0944(7) -0.0459(14) 0.117(3) Uani 1 1 d . . .
H14A H 0.3665 1.1261 -0.1562 0.18(4) Uiso 1 1 calc R . .
H14B H 0.4102 1.0579 -0.0149 0.13(4) Uiso 1 1 calc R . .
H14C H 0.3444 1.1417 0.0431 0.09(3) Uiso 1 1 calc R . .

loop_
_atom_site_aniso_label
_atom_site_aniso_U_11
_atom_site_aniso_U_22
_atom_site_aniso_U_33
_atom_site_aniso_U_23
_atom_site_aniso_U_13
_atom_site_aniso_U_12
Br 0.0771(6) 0.1187(7) 0.0999(7) 0.0131(5) -0.0225(5) -0.0274(5)
S 0.0453(7) 0.0408(6) 0.0347(6) -0.0077(5) -0.0018(6) 0.0079(5)
N 0.041(2) 0.0350(19) 0.0275(19) 0.0025(15) -0.0004(16) 0.0054(17)
O1 0.113(4) 0.103(3) 0.030(2) 0.004(2) 0.009(2) 0.059(3)
O2 0.074(3) 0.0308(17) 0.070(2) -0.0015(17) -0.012(2) 0.0013(17)
O3 0.046(2) 0.082(3) 0.052(2) -0.0044(18) 0.0090(16) 0.014(2)
C1 0.080(5) 0.067(4) 0.058(4) 0.022(3) -0.006(3) 0.020(3)
C2 0.049(3) 0.054(3) 0.034(3) 0.000(2) -0.006(2) 0.007(2)
C3 0.054(3) 0.046(3) 0.033(3) 0.002(2) 0.007(2) 0.006(3)
C4 0.057(3) 0.044(3) 0.033(3) 0.000(2) -0.009(2) 0.004(2)
C5 0.031(2) 0.034(2) 0.035(3) 0.0016(18) 0.0009(19) -0.0026(19)
C6 0.040(3) 0.052(3) 0.060(4) 0.011(2) -0.006(2) 0.001(2)
C7 0.064(4) 0.057(3) 0.066(4) -0.002(3) -0.018(3) 0.023(3)
C8 0.072(4) 0.032(3) 0.064(4) -0.010(2) -0.018(3) 0.002(3)
C9 0.080(5) 0.047(3) 0.048(3) -0.011(2) -0.015(3) 0.028(3)
C10 0.037(3) 0.042(3) 0.035(3) 0.003(2) 0.004(2) 0.009(2)
C11 0.044(3) 0.037(2) 0.057(4) 0.012(2) -0.005(2) -0.008(2)
C12 0.064(5) 0.081(5) 0.074(5) 0.044(4) 0.004(4) -0.009(4)
C13 0.051(4) 0.057(3) 0.119(6) 0.036(4) -0.017(4) -0.022(3)
C14 0.133(9) 0.086(5) 0.131(8) 0.055(7) -0.022(7) -0.028(6)

loop_
_atom_type_symbol
_atom_type_description
_atom_type_scat_dispersion_real
_atom_type_scat_dispersion_imag
_atom_type_scat_source
C C 0.0033 0.0016 'International Tables Vol C Tables 4.2.6.8 and 6.1.1.4'
H H 0.0000 0.0000 'International Tables Vol C Tables 4.2.6.8 and 6.1.1.4'
O O 0.0106 0.0060 'International Tables Vol C Tables 4.2.6.8 and 6.1.1.4'
N N 0.0061 0.0033 'International Tables Vol C Tables 4.2.6.8 and 6.1.1.4'
S S 0.1246 0.1234 'International Tables Vol C Tables 4.2.6.8 and 6.1.1.4'
Br Br -0.2901 2.4595 'International Tables Vol C Tables 4.2.6.8 and 6.1.1.4'

loop_
_geom_angle_atom_site_label_1
_geom_angle_atom_site_label_2
_geom_angle_atom_site_label_3
_geom_angle
_geom_angle_site_symmetry_1
_geom_angle_site_symmetry_3
O2 S O3 116.9(2) . .
O2 S N 108.9(2) . .
O3 S N 109.5(2) . .
O2 S C4 111.0(2) . .
O3 S C4 113.1(3) . .
N S C4 95.2(2) . .
C3 N C10 120.1(4) . .
C3 N S 123.0(3) . .
C10 N S 113.0(3) . .
C2 C1 C14 111.2(6) . .
C2 C1 H1A 109.4 . .
C14 C1 H1A 109.4 . .
C2 C1 H1B 109.4 . .
C14 C1 H1B 109.4 . .
H1A C1 H1B 108.0 . .
C3 C2 C1 114.8(5) . .
C3 C2 Br 105.3(3) . .
C1 C2 Br 109.7(4) . .
C3 C2 H2 109.0 . .
C1 C2 H2 109.0 . .
Br C2 H2 109.0 . .
O1 C3 N 119.7(5) . .
O1 C3 C2 121.1(4) . .
N C3 C2 119.2(4) . .
C5 C4 S 107.8(3) . .
C5 C4 H4A 110.2 . .
S C4 H4A 110.2 . .
C5 C4 H4B 110.2 . .
S C4 H4B 110.2 . .
H4A C4 H4B 108.5 . .
C4 C5 C6 117.3(4) . .
C4 C5 C10 107.9(4) . .
C6 C5 C10 105.7(4) . .
C4 C5 C11 118.9(4) . .
C6 C5 C11 102.3(4) . .
C10 C5 C11 103.2(4) . .
C5 C6 C7 102.6(4) . .
C5 C6 H6A 111.3 . .
C7 C6 H6A 111.3 . .
C5 C6 H6B 111.3 . .
C7 C6 H6B 111.3 . .
H6A C6 H6B 109.2 . .
C6 C7 C8 103.0(4) . .
C6 C7 H7A 111.2 . .
C8 C7 H7A 111.2 . .
C6 C7 H7B 111.2 . .
C8 C7 H7B 111.2 . .
H7A C7 H7B 109.1 . .
C11 C8 C9 102.1(4) . .
C11 C8 C7 103.0(4) . .
C9 C8 C7 107.4(5) . .
C11 C8 H8 114.4 . .
C9 C8 H8 114.4 . .
C7 C8 H8 114.4 . .
C10 C9 C8 102.1(4) . .
C10 C9 H9A 111.3 . .
C8 C9 H9A 111.3 . .
C10 C9 H9B 111.3 . .
C8 C9 H9B 111.3 . .
H9A C9 H9B 109.2 . .
N C10 C9 116.9(4) . .
N C10 C5 107.0(4) . .
C9 C10 C5 103.8(4) . .
N C10 H10 109.6 . .
C9 C10 H10 109.6 . .
C5 C10 H10 109.6 . .
C13 C11 C8 114.6(5) . .
C13 C11 C12 106.5(5) . .
C8 C11 C12 113.4(5) . .
C13 C11 C5 116.8(4) . .
C8 C11 C5 92.7(4) . .
C12 C11 C5 112.7(4) . .
C11 C12 H12A 109.5 . .
C11 C12 H12B 109.5 . .
H12A C12 H12B 109.5 . .
C11 C12 H12C 109.5 . .
H12A C12 H12C 109.5 . .
H12B C12 H12C 109.5 . .
C11 C13 H13A 109.5 . .
C11 C13 H13B 109.5 . .
H13A C13 H13B 109.5 . .
C11 C13 H13C 109.5 . .
H13A C13 H13C 109.5 . .
H13B C13 H13C 109.5 . .
C1 C14 H14A 109.5 . .
C1 C14 H14B 109.5 . .
H14A C14 H14B 109.5 . .
C1 C14 H14C 109.5 . .
H14A C14 H14C 109.5 . .
H14B C14 H14C 109.5 . .

loop_
_geom_bond_atom_site_label_1
_geom_bond_atom_site_label_2
_geom_bond_distance
_geom_bond_site_symmetry_2
Br C2 1.959(5) .
S O2 1.421(4) .
S O3 1.424(4) .
S N 1.684(4) .
S C4 1.780(5) .
N C3 1.369(6) .
N C10 1.469(6) .
O1 C3 1.223(6) .
C1 C2 1.505(7) .
C1 C14 1.518(11) .
C1 H1A 0.9900 .
C1 H1B 0.9900 .
C2 C3 1.500(7) .
C2 H2 1.0000 .
C4 C5 1.512(6) .
C4 H4A 0.9900 .
C4 H4B 0.9900 .
C5 C6 1.528(7) .
C5 C10 1.542(6) .
C5 C11 1.556(6) .
C6 C7 1.553(7) .
C6 H6A 0.9900 .
C6 H6B 0.9900 .
C7 C8 1.554(8) .
C7 H7A 0.9900 .
C7 H7B 0.9900 .
C8 C11 1.535(8) .
C8 C9 1.539(7) .
C8 H8 1.0000 .
C9 C10 1.537(7) .
C9 H9A 0.9900 .
C9 H9B 0.9900 .
C10 H10 1.0000 .
C11 C13 1.532(8) .
C11 C12 1.543(7) .
C12 H12A 0.9800 .
C12 H12B 0.9800 .
C12 H12C 0.9800 .
C13 H13A 0.9800 .
C13 H13B 0.9800 .
C13 H13C 0.9800 .
C14 H14A 0.9800 .
C14 H14B 0.9800 .
C14 H14C 0.9800 .

loop_
_geom_torsion_atom_site_label_1
_geom_torsion_atom_site_label_2
_geom_torsion_atom_site_label_3
_geom_torsion_atom_site_label_4
_geom_torsion
_geom_torsion_site_symmetry_1
_geom_torsion_site_symmetry_2
_geom_torsion_site_symmetry_3
_geom_torsion_site_symmetry_4
O2 S N C3 -52.9(5) . . . .
O3 S N C3 76.1(4) . . . .
C4 S N C3 -167.2(4) . . . .
O2 S N C10 104.7(3) . . . .
O3 S N C10 -126.4(3) . . . .
C4 S N C10 -9.6(4) . . . .
C14 C1 C2 C3 -64.3(8) . . . .
C14 C1 C2 Br 177.5(6) . . . .
C10 N C3 O1 -0.6(8) . . . .
S N C3 O1 155.4(5) . . . .
C10 N C3 C2 178.1(4) . . . .
S N C3 C2 -25.9(6) . . . .
C1 C2 C3 O1 -32.1(8) . . . .
Br C2 C3 O1 88.6(6) . . . .
C1 C2 C3 N 149.2(5) . . . .
Br C2 C3 N -90.1(5) . . . .
O2 S C4 C5 -122.4(3) . . . .
O3 S C4 C5 104.0(4) . . . .
N S C4 C5 -9.8(4) . . . .
S C4 C5 C6 144.3(4) . . . .
S C4 C5 C10 25.2(5) . . . .
S C4 C5 C11 -91.7(5) . . . .
C4 C5 C6 C7 170.8(4) . . . .
C10 C5 C6 C7 -68.9(5) . . . .
C11 C5 C6 C7 38.8(5) . . . .
C5 C6 C7 C8 -4.0(6) . . . .
C6 C7 C8 C11 -32.7(6) . . . .
C6 C7 C8 C9 74.6(5) . . . .
C11 C8 C9 C10 41.4(6) . . . .
C7 C8 C9 C10 -66.5(5) . . . .
C3 N C10 C9 -60.3(6) . . . .
S N C10 C9 141.4(4) . . . .
C3 N C10 C5 -176.2(4) . . . .
S N C10 C5 25.5(5) . . . .
C8 C9 C10 N -124.4(5) . . . .
C8 C9 C10 C5 -6.8(6) . . . .
C4 C5 C10 N -31.8(5) . . . .
C6 C5 C10 N -158.1(4) . . . .
C11 C5 C10 N 94.8(4) . . . .
C4 C5 C10 C9 -156.1(4) . . . .
C6 C5 C10 C9 77.6(5) . . . .
C11 C5 C10 C9 -29.4(5) . . . .
C9 C8 C11 C13 64.0(6) . . . .
C7 C8 C11 C13 175.3(4) . . . .
C9 C8 C11 C12 -173.4(5) . . . .
C7 C8 C11 C12 -62.1(6) . . . .
C9 C8 C11 C5 -57.2(5) . . . .
C7 C8 C11 C5 54.1(4) . . . .
C4 C5 C11 C13 52.5(7) . . . .
C6 C5 C11 C13 -176.5(5) . . . .
C10 C5 C11 C13 -66.9(6) . . . .
C4 C5 C11 C8 171.9(4) . . . .
C6 C5 C11 C8 -57.1(4) . . . .
C10 C5 C11 C8 52.5(4) . . . .
C4 C5 C11 C12 -71.3(6) . . . .
C6 C5 C11 C12 59.7(5) . . . .
C10 C5 C11 C12 169.3(5) . . . .
